data_2005139
loop_
_publ_author_name
'Uchida, A.'
'Mizutani, H.'
'Ohshima, S.'
'Oonishi, I.'
'Hano, Y.'
'Fukai, T.'
'Nomura, T.'

_publ_section_title
;
 Morusin and Morusin Dimethyl Ether
;
_journal_issue 7
_journal_name_full 'Acta Crystallographica Section C'
_journal_page_first 1713
_journal_page_last 1716
_journal_paper_doi 10.1107/S0108270196001382
_journal_volume 52
_journal_year 1996
_chemical_formula_sum 'C27 H28 O6'
_chemical_formula_weight 448.49
_chemical_name_common morusindimethylether
_chemical_name_systematic
;2-(2,4-dimethoxyphenyl)-5-hydroxy-3-(3-methyl-2-butenyl)-4H-6,6-dimethylpyrano-
[2,3-h]-1-benzopyran-4-one
;
_space_group_IT_number 2
_symmetry_cell_setting triclinic
_symmetry_space_group_name_Hall '-P 1'
_symmetry_space_group_name_H-M 'P -1'
_audit_creation_method SHELXL-93
_cell_angle_alpha 99.87(2)
_cell_angle_beta 103.31(2)
_cell_angle_gamma 105.73(1)
_cell_formula_units_Z 2
_cell_length_a 11.326(2)
_cell_length_b 11.806(2)
_cell_length_c 9.688(2)
_cell_measurement_reflns_used 25
_cell_measurement_temperature 293(2)
_cell_measurement_theta_max 60
_cell_measurement_theta_min 59
_cell_volume 1175.0(4)
_computing_cell_refinement 'MSC/AFC (Molecular Structure Corporation, 1988)'
_computing_data_collection 'MSC/AFC (Molecular Structure Corporation, 1988)'
_computing_data_reduction 'TEXSAN (Molecular Structure Corporation, 1985)'
_computing_molecular_graphics 'ORTEPII (Johnson, 1976)'
_computing_structure_refinement 'SHELXL93 (Sheldrick, 1993)'
_computing_structure_solution 'SHELXL86 (Sheldrick, 1990)'
_diffrn_ambient_temperature 293(2)
_diffrn_measurement_device 'RIGAKU AFC-6 four-circle diffractometer'
_diffrn_measurement_method 'Profile data from \w-2\q'
_diffrn_radiation_monochromator graphite
_diffrn_radiation_source 'fine-focus sealed tube'
_diffrn_radiation_type CuK\a
_diffrn_radiation_wavelength 1.54180
_diffrn_reflns_av_R_equivalents 0.0000
_diffrn_reflns_av_sigmaI/netI 0.0170
_diffrn_reflns_limit_h_max 13
_diffrn_reflns_limit_h_min -12
_diffrn_reflns_limit_k_max 13
_diffrn_reflns_limit_k_min -13
_diffrn_reflns_limit_l_max 10
_diffrn_reflns_limit_l_min -11
_diffrn_reflns_number 3712
_diffrn_reflns_theta_max 62.49
_diffrn_reflns_theta_min 4.02
_diffrn_standards_decay_% 0
_diffrn_standards_interval_count 100
_diffrn_standards_number 3
_exptl_absorpt_coefficient_mu 0.727
_exptl_absorpt_correction_type none
_exptl_crystal_colour Orange
_exptl_crystal_density_diffrn 1.268
_exptl_crystal_description Plate
_exptl_crystal_F_000 476
_exptl_crystal_size_max 0.4
_exptl_crystal_size_mid 0.4
_exptl_crystal_size_min 0.3
_refine_diff_density_max 0.242
_refine_diff_density_min -0.380
_refine_ls_extinction_method none
_refine_ls_goodness_of_fit_all 0.699
_refine_ls_goodness_of_fit_obs 0.693
_refine_ls_hydrogen_treatment noref
_refine_ls_matrix_type full
_refine_ls_number_parameters 321
_refine_ls_number_reflns 3712
_refine_ls_number_restraints 0
_refine_ls_restrained_S_all 0.699
_refine_ls_restrained_S_obs 0.693
_refine_ls_R_factor_all 0.0546
_refine_ls_R_factor_obs 0.0495
_refine_ls_shift/esd_max -0.032
_refine_ls_shift/esd_mean 0.008
_refine_ls_structure_factor_coef Fsqd
_refine_ls_weighting_scheme
;calc w = 1/[\s^2^(Fo^2^) + (0.1507P)^2^ + 0.5679P]
where P = (Fo^2^+2Fc^2^)/3
;
_refine_ls_wR_factor_all 0.1539
_refine_ls_wR_factor_obs 0.1422
_reflns_number_observed 3265
_reflns_number_total 3712
_reflns_observed_criterion >2sigma(I)
_cod_data_source_file ka1170.cif
_cod_data_source_block II
_cod_database_code 2005139

loop_
_symmetry_equiv_pos_as_xyz
'x, y, z'
'-x, -y, -z'

loop_
_atom_site_aniso_label
_atom_site_aniso_U_11
_atom_site_aniso_U_22
_atom_site_aniso_U_33
_atom_site_aniso_U_12
_atom_site_aniso_U_13
_atom_site_aniso_U_23
O1 0.0368(6) 0.0493(6) 0.0373(6) 0.0080(5) 0.0015(5) 0.0007(5)
C2 0.0364(8) 0.0399(8) 0.0475(9) 0.0043(7) 0.0026(7) 0.0096(7)
C3 0.0395(9) 0.0402(9) 0.0535(10) 0.0064(7) 0.0074(7) 0.0107(7)
C4 0.0417(9) 0.0407(9) 0.0567(10) 0.0083(7) 0.0140(8) 0.0092(7)
O4 0.0505(8) 0.0736(9) 0.0681(9) 0.0228(7) 0.0198(7) 0.0034(7)
C5 0.0476(9) 0.0419(9) 0.0454(9) 0.0075(7) 0.0168(7) 0.0050(7)
O5 0.0551(8) 0.0665(8) 0.0521(7) 0.0163(7) 0.0203(6) -0.0020(6)
C6 0.0455(9) 0.0487(9) 0.0369(9) 0.0043(7) 0.0081(7) 0.0007(7)
C7 0.0393(8) 0.0432(9) 0.0398(9) 0.0043(7) 0.0067(7) 0.0054(7)
C8 0.0384(9) 0.0434(9) 0.0379(9) 0.0066(7) 0.0065(7) 0.0044(7)
C9 0.0401(9) 0.0360(8) 0.0375(8) 0.0038(6) 0.0063(7) 0.0043(6)
C10 0.0401(9) 0.0367(8) 0.0457(9) 0.0043(7) 0.0101(7) 0.0057(7)
C1' 0.0373(8) 0.0452(9) 0.0436(9) 0.0086(7) 0.0017(7) 0.0090(7)
C2' 0.0367(8) 0.0468(9) 0.0439(9) 0.0095(7) 0.0042(7) 0.0126(7)
O2' 0.0653(8) 0.0475(7) 0.0474(7) 0.0061(6) 0.0101(6) 0.0150(5)
C3' 0.0405(9) 0.0436(9) 0.0475(9) 0.0061(7) 0.0031(7) 0.0058(7)
C4' 0.0384(9) 0.0589(10) 0.0418(9) 0.0134(8) 0.0015(7) 0.0092(8)
O4' 0.0701(9) 0.0677(8) 0.0398(7) 0.0115(7) 0.0048(6) 0.0038(6)
C5' 0.0563(11) 0.0578(11) 0.0468(10) 0.0125(9) 0.0079(8) 0.0205(8)
C6' 0.0496(10) 0.0445(9) 0.0537(10) 0.0045(8) 0.0045(8) 0.0118(8)
C7' 0.090(2) 0.0502(11) 0.0682(13) 0.0000(10) 0.0245(12) 0.0176(10)
C8' 0.111(2) 0.099(2) 0.0407(11) 0.026(2) 0.0099(12) 0.0158(11)
O7 0.0402(7) 0.0720(8) 0.0385(6) 0.0131(6) 0.0031(5) 0.0022(6)
C11 0.0424(10) 0.0559(11) 0.0639(12) 0.0135(8) 0.0065(8) 0.0164(9)
C12 0.0424(10) 0.0580(11) 0.0618(11) 0.0149(8) 0.0093(8) 0.0161(9)
C13 0.0422(10) 0.0662(12) 0.0596(11) 0.0122(8) 0.0082(8) -0.0007(9)
C14 0.0504(13) 0.080(2) 0.128(2) 0.0040(11) 0.0182(14) 0.006(2)
C15 0.0594(14) 0.117(2) 0.115(2) 0.0269(15) -0.0105(14) 0.036(2)
C16 0.0406(9) 0.0601(11) 0.0453(9) 0.0133(8) 0.0083(7) 0.0052(8)
C17 0.0477(10) 0.0755(13) 0.0472(10) 0.0230(9) 0.0081(8) -0.0004(9)
C18 0.0474(10) 0.0612(11) 0.0379(9) 0.0146(8) 0.0051(7) -0.0028(8)
C19 0.0694(14) 0.0737(14) 0.0740(14) 0.0094(11) 0.0219(11) 0.0168(11)
C20 0.0538(11) 0.0806(14) 0.0586(12) 0.0246(10) 0.0023(9) 0.0066(10)

loop_
_atom_site_label
_atom_site_occupancy
_atom_site_fract_x
_atom_site_fract_y
_atom_site_fract_z
_atom_site_U_iso_or_equiv
_atom_site_thermal_displace_type
_atom_site_calc_flag
_atom_site_refinement_flags
_atom_site_type_symbol
O1 1 0.86515(10) 0.73563(10) 0.60875(12) 0.0454(3) Uani d . O
C2 1 0.9886(2) 0.74042(14) 0.6719(2) 0.0448(4) Uani d . C
C3 1 1.0585(2) 0.69261(15) 0.5988(2) 0.0470(4) Uani d . C
C4 1 1.0044(2) 0.63754(15) 0.4426(2) 0.0479(4) Uani d . C
O4 1 1.06682(13) 0.59520(13) 0.3679(2) 0.0649(4) Uani d . O
C5 1 0.8107(2) 0.58130(15) 0.2257(2) 0.0466(4) Uani d . C
O5 1 0.87243(13) 0.53502(13) 0.13813(14) 0.0600(4) Uani d . O
H5 1 0.9426(11) 0.5373(22) 0.1880(4) 0.084(8) Uiso calc R H
C6 1 0.6862(2) 0.5762(2) 0.1679(2) 0.0480(4) Uani d . C
H6 1 0.6445(2) 0.5416(2) 0.0687(2) 0.064(6) Uiso calc R H
C7 1 0.6230(2) 0.62290(15) 0.2584(2) 0.0441(4) Uani d . C
C8 1 0.6818(2) 0.67796(14) 0.4079(2) 0.0429(4) Uani d . C
C9 1 0.8077(2) 0.68113(14) 0.4626(2) 0.0412(4) Uani d . C
C10 1 0.8750(2) 0.63400(14) 0.3770(2) 0.0436(4) Uani d . C
C1' 1 1.0336(2) 0.80509(15) 0.8292(2) 0.0451(4) Uani d . C
C2' 1 1.10261(15) 0.92985(15) 0.8725(2) 0.0445(4) Uani d . C
O2' 1 1.11674(13) 0.98447(11) 0.76139(13) 0.0567(4) Uani d . O
C3' 1 1.1500(2) 0.9898(2) 1.0187(2) 0.0479(4) Uani d . C
H3' 1 1.1964(2) 1.0723(2) 1.0470(2) 0.059(5) Uiso calc R H
C4' 1 1.1282(2) 0.9268(2) 1.1239(2) 0.0491(4) Uani d . C
O4' 1 1.17954(14) 0.99620(13) 1.26450(14) 0.0647(4) Uani d . O
C5' 1 1.0596(2) 0.8044(2) 1.0839(2) 0.0552(5) Uani d . C
H5' 1 1.0452(2) 0.7624(2) 1.1545(2) 0.071(6) Uiso calc R H
C6' 1 1.0125(2) 0.7451(2) 0.9360(2) 0.0535(5) Uani d . C
H6' 1 0.9656(2) 0.6628(2) 0.9082(2) 0.060(5) Uiso calc R H
C7' 1 1.2027(2) 1.1046(2) 0.7989(3) 0.0737(6) Uani d . C
H7'A 1 1.2032(12) 1.1327(6) 0.7117(3) 0.100(5) Uiso calc R H
H7'B 1 1.2874(4) 1.1059(3) 0.8470(16) 0.100(5) Uiso calc R H
H7'C 1 1.1757(9) 1.1567(3) 0.8636(15) 0.100(5) Uiso calc R H
C8' 1 1.1596(3) 0.9401(3) 1.3790(2) 0.0875(8) Uani d . C
H8'A 1 1.2027(16) 0.9983(5) 1.4717(2) 0.116(6) Uiso calc R H
H8'B 1 1.1930(17) 0.8735(11) 1.3746(13) 0.116(6) Uiso calc R H
H8'C 1 1.0694(3) 0.9105(16) 1.3683(12) 0.116(6) Uiso calc R H
O7 1 0.50207(11) 0.62058(12) 0.19378(12) 0.0543(3) Uani d . O
C11 1 1.1924(2) 0.6973(2) 0.6742(2) 0.0560(5) Uani d . C
H11A 1 1.1951(2) 0.6830(2) 0.7704(2) 0.076(7) Uiso calc R H
H11B 1 1.2122(2) 0.6320(2) 0.6186(2) 0.077(7) Uiso calc R H
C12 1 1.2939(2) 0.8154(2) 0.6916(2) 0.0552(5) Uani d . C
H12 1 1.2682(2) 0.8714(2) 0.6457(2) 0.072(6) Uiso calc R H
C13 1 1.4149(2) 0.8469(2) 0.7652(2) 0.0604(5) Uani d . C
C14 1 1.5087(2) 0.9670(2) 0.7747(4) 0.0938(9) Uani d . C
H14A 1 1.5491(13) 1.0100(7) 0.8757(4) 0.112(6) Uiso calc R H
H14B 1 1.4645(4) 1.0139(7) 0.7249(17) 0.112(6) Uiso calc R H
H14C 1 1.5727(10) 0.9541(2) 0.7297(18) 0.112(6) Uiso calc R H
C15 1 1.4704(2) 0.7647(3) 0.8408(4) 0.1028(10) Uani d . C
H15A 1 1.5519(13) 0.7694(20) 0.8247(27) 0.175(10) Uiso calc R H
H15B 1 1.4132(14) 0.6826(5) 0.8023(23) 0.175(10) Uiso calc R H
H15C 1 1.4815(26) 0.7892(17) 0.9440(6) 0.175(10) Uiso calc R H
C16 1 0.4149(2) 0.6295(2) 0.2837(2) 0.0511(4) Uani d . C
C17 1 0.4882(2) 0.7143(2) 0.4319(2) 0.0592(5) Uani d . C
H17 1 0.4453(2) 0.7541(2) 0.4837(2) 0.083(7) Uiso calc R H
C18 1 0.6120(2) 0.7340(2) 0.4911(2) 0.0528(5) Uani d . C
H18 1 0.6539(2) 0.7834(2) 0.5852(2) 0.067(6) Uiso calc R H
C19 1 0.3520(2) 0.5038(2) 0.2980(3) 0.0753(6) Uani d . C
H19A 1 0.2944(11) 0.5074(3) 0.3562(14) 0.094(5) Uiso calc R H
H19B 1 0.4165(3) 0.4727(6) 0.3444(16) 0.094(5) Uiso calc R H
H19C 1 0.3050(13) 0.4513(4) 0.2025(3) 0.094(5) Uiso calc R H
C20 1 0.3187(2) 0.6779(2) 0.1986(2) 0.0676(6) Uani d . C
H20A 1 0.2557(8) 0.6827(13) 0.2489(9) 0.088(4) Uiso calc R H
H20B 1 0.2772(10) 0.6243(7) 0.1026(6) 0.088(4) Uiso calc R H
H20C 1 0.3619(3) 0.7573(6) 0.1903(14) 0.088(4) Uiso calc R H

loop_
_atom_type_symbol
_atom_type_description
_atom_type_scat_dispersion_real
_atom_type_scat_dispersion_imag
_atom_type_scat_source
C C 0.0181 0.0091 'International Tables Vol C Tables 4.2.6.8 and 6.1.1.4'
H H 0.0000 0.0000 'International Tables Vol C Tables 4.2.6.8 and 6.1.1.4'
O O 0.0492 0.0322 'International Tables Vol C Tables 4.2.6.8 and 6.1.1.4'

loop_
_geom_angle_atom_site_label_1
_geom_angle_atom_site_label_2
_geom_angle_atom_site_label_3
_geom_angle
_geom_angle_publ_flag
C2 O1 C9 119.60(10) yes
C3 C2 O1 123.7(2) yes
C3 C2 C1' 125.1(2) yes
O1 C2 C1' 111.10(10) yes
C2 C3 C4 119.1(2) yes
C2 C3 C11 121.7(2) yes
C4 C3 C11 119.2(2) yes
O4 C4 C10 121.5(2) yes
O4 C4 C3 121.9(2) yes
C10 C4 C3 116.6(2) yes
O5 C5 C6 119.8(2) yes
O5 C5 C10 119.7(2) yes
C6 C5 C10 120.6(2) yes
C5 C6 C7 119.5(2) yes
O7 C7 C6 116.9(2) yes
O7 C7 C8 120.3(2) yes
C6 C7 C8 122.6(2) yes
C9 C8 C7 116.2(2) yes
C9 C8 C18 125.0(2) yes
C7 C8 C18 118.7(2) yes
O1 C9 C8 116.0(2) yes
O1 C9 C10 120.5(2) yes
C8 C9 C10 123.5(2) yes
C9 C10 C5 117.6(2) yes
C9 C10 C4 120.3(2) yes
C5 C10 C4 122.1(2) yes
C6' C1' C2' 118.5(2) yes
C6' C1' C2 121.7(2) yes
C2' C1' C2 119.8(2) yes
O2' C2' C3' 124.1(2) yes
O2' C2' C1' 115.6(2) yes
C3' C2' C1' 120.3(2) yes
C2' O2' C7' 117.7(2) yes
C2' C3' C4' 119.8(2) yes
O4' C4' C5' 124.9(2) yes
O4' C4' C3' 114.3(2) yes
C5' C4' C3' 120.8(2) yes
C4' O4' C8' 118.2(2) yes
C4' C5' C6' 118.7(2) yes
C5' C6' C1' 121.8(2) yes
C7 O7 C16 119.40(10) yes
C12 C11 C3 114.1(2) yes
C13 C12 C11 126.1(2) yes
C12 C13 C14 121.9(2) yes
C12 C13 C15 122.7(2) yes
C14 C13 C15 115.4(2) yes
O7 C16 C17 110.20(10) yes
O7 C16 C19 108.0(2) yes
C17 C16 C19 110.7(2) yes
O7 C16 C20 104.7(2) yes
C17 C16 C20 111.5(2) yes
C19 C16 C20 111.5(2) yes
C18 C17 C16 122.1(2) yes
C17 C18 C8 119.5(2) yes

loop_
_geom_bond_atom_site_label_1
_geom_bond_atom_site_label_2
_geom_bond_distance
_geom_bond_publ_flag
O1 C2 1.373(2) yes
O1 C9 1.370(2) yes
C2 C3 1.345(3) yes
C2 C1' 1.482(2) yes
C3 C4 1.452(3) yes
C3 C11 1.506(2) yes
C4 O4 1.256(2) yes
C4 C10 1.444(2) yes
C5 O5 1.353(2) yes
C5 C6 1.372(3) yes
C5 C10 1.420(2) yes
C6 C7 1.386(2) yes
C7 O7 1.359(2) yes
C7 C8 1.401(2) yes
C8 C9 1.390(2) yes
C8 C18 1.451(3) yes
C9 C10 1.393(2) yes
C1' C6' 1.379(3) yes
C1' C2' 1.403(2) yes
C2' O2' 1.364(2) yes
C2' C3' 1.377(2) yes
O2' C7' 1.415(2) yes
C3' C4' 1.388(3) yes
C4' O4' 1.364(2) yes
C4' C5' 1.379(3) yes
O4' C8' 1.416(3) yes
C5' C6' 1.389(3) yes
O7 C16 1.471(2) yes
C11 C12 1.502(3) yes
C12 C13 1.307(3) yes
C13 C14 1.497(3) yes
C13 C15 1.496(3) yes
C16 C17 1.503(2) yes
C16 C19 1.507(3) yes
C16 C20 1.510(3) yes
C17 C18 1.325(3) yes

loop_
_geom_torsion_atom_site_label_1
_geom_torsion_atom_site_label_2
_geom_torsion_atom_site_label_3
_geom_torsion_atom_site_label_4
_geom_torsion
C9 O1 C2 C3 -0.9(2)
C9 O1 C2 C1' 178.79(13)
O1 C2 C3 C4 3.1(3)
C1' C2 C3 C4 -176.59(15)
O1 C2 C3 C11 -178.30(14)
C1' C2 C3 C11 2.0(3)
C2 C3 C4 O4 177.6(2)
C11 C3 C4 O4 -1.1(3)
C2 C3 C4 C10 -2.3(2)
C11 C3 C4 C10 179.03(14)
O5 C5 C6 C7 179.5(2)
C10 C5 C6 C7 0.0(3)
C5 C6 C7 O7 176.92(15)
C5 C6 C7 C8 1.2(3)
O7 C7 C8 C9 -176.95(14)
C6 C7 C8 C9 -1.4(2)
O7 C7 C8 C18 -1.1(2)
C6 C7 C8 C18 174.5(2)
C2 O1 C9 C8 178.75(13)
C2 O1 C9 C10 -2.0(2)
C7 C8 C9 O1 179.68(13)
C18 C8 C9 O1 4.1(2)
C7 C8 C9 C10 0.4(2)
C18 C8 C9 C10 -175.1(2)
O1 C9 C10 C5 -178.57(13)
C8 C9 C10 C5 0.7(3)
O1 C9 C10 C4 2.6(2)
C8 C9 C10 C4 -178.21(14)
O5 C5 C10 C9 179.60(15)
C6 C5 C10 C9 -0.9(2)
O5 C5 C10 C4 -1.6(3)
C6 C5 C10 C4 177.99(15)
O4 C4 C10 C9 179.7(2)
C3 C4 C10 C9 -0.4(2)
O4 C4 C10 C5 0.9(3)
C3 C4 C10 C5 -179.23(14)
C3 C2 C1' C6' -92.6(2)
O1 C2 C1' C6' 87.7(2)
C3 C2 C1' C2' 85.5(2)
O1 C2 C1' C2' -94.2(2)
C6' C1' C2' O2' -178.1(2)
C2 C1' C2' O2' 3.7(2)
C6' C1' C2' C3' 1.2(3)
C2 C1' C2' C3' -177.0(2)
C3' C2' O2' C7' 10.9(3)
C1' C2' O2' C7' -169.9(2)
O2' C2' C3' C4' 178.6(2)
C1' C2' C3' C4' -0.6(3)
C2' C3' C4' O4' -179.81(15)
C2' C3' C4' C5' 0.0(3)
C5' C4' O4' C8' -1.3(3)
C3' C4' O4' C8' 178.6(2)
O4' C4' C5' C6' 179.8(2)
C3' C4' C5' C6' 0.0(3)
C4' C5' C6' C1' 0.6(3)
C2' C1' C6' C5' -1.2(3)
C2 C1' C6' C5' 177.0(2)
C6 C7 O7 C16 159.83(15)
C8 C7 O7 C16 -24.4(2)
C2 C3 C11 C12 -82.2(2)
C4 C3 C11 C12 96.4(2)
C3 C11 C12 C13 172.9(2)
C11 C12 C13 C14 179.5(2)
C11 C12 C13 C15 1.8(4)
C7 O7 C16 C17 36.3(2)
C7 O7 C16 C19 -84.8(2)
C7 O7 C16 C20 156.3(2)
O7 C16 C17 C18 -26.0(3)
C19 C16 C17 C18 93.4(2)
C20 C16 C17 C18 -141.9(2)
C16 C17 C18 C8 3.5(3)
C9 C8 C18 C17 -173.0(2)
C7 C8 C18 C17 11.6(3)

loop_
_cod_related_entry_id
_cod_related_entry_database
_cod_related_entry_code
1 ChemSpider 4587699
